data_4307096
loop_
_publ_author_name
'Henning A. H\"oppe'
'Stefan J. Sedlmaier'

_publ_contact_author_address
;
 Albert-Ludwigs-Universit\"at Freiburg
 Institut f\"ur Anorganische und Analytische Chemie
 Albertstr. 21
 D-79104 Freiburg
 Germany
;
_publ_contact_author_email henning.hoeppe@ac.uni-freiburg.de
_publ_contact_author_fax +49-(0)761-203-6012
_publ_contact_author_name 'Dr. Henning A. H\"oppe'
_publ_contact_author_phone +49-(0)761-203-6106
_publ_section_title
;
Crystal Structures of Incommensurately Modulated Ln(PO3)3 (Ln = Tb-Yb) and
Commensurate Gd(PO3)3 and Lu(PO3)3
;
_journal_name_full 'Inorganic Chemistry'
_journal_page_first 3467
_journal_page_last 3474
_journal_paper_doi 10.1021/ic0616030
_journal_volume 46
_journal_year 2007
_chemical_formula_sum 'Lu O9 P3'
_chemical_formula_weight 411.88
_chemical_name_common 'lutetium metaphosphate'
_chemical_name_systematic
; 
 ? 
;
_space_group_IT_number 9
_symmetry_cell_setting monoclinic
_symmetry_space_group_name_Hall 'C -2yc'
_symmetry_space_group_name_H-M 'C 1 c 1'
_atom_sites_solution_primary direct
_atom_sites_solution_secondary difmap
_audit_creation_method SHELXL-97
_cell_angle_alpha 90.00
_cell_angle_beta 127.351(6)
_cell_angle_gamma 90.00
_cell_formula_units_Z 12
_cell_length_a 13.9720(13)
_cell_length_b 20.0180(16)
_cell_length_c 9.9556(9)
_cell_measurement_reflns_used 2000
_cell_measurement_temperature 293(2)
_cell_measurement_theta_max 27.5
_cell_measurement_theta_min 2.03
_cell_volume 2213.5(4)
_computing_structure_refinement 'SHELXL-97 (Sheldrick, 1997)'
_computing_structure_solution 'SHELXS-97 (Sheldrick, 1990)'
_diffrn_ambient_temperature 293(2)
_diffrn_detector 'image plate (34 cm diameter)'
_diffrn_detector_area_resol_mean 6.67
_diffrn_detector_type STOE
_diffrn_measured_fraction_theta_full 1.000
_diffrn_measured_fraction_theta_max 1.000
_diffrn_measurement_details
; 
360 frames, detector distance = 80 mm
;
_diffrn_measurement_device '2-circle goniometer'
_diffrn_measurement_device_type 'STOE IPDS 2'
_diffrn_measurement_method 'rotation method'
_diffrn_radiation_monochromator graphite
_diffrn_radiation_source 'fine-focus sealed tube'
_diffrn_radiation_type MoK\a
_diffrn_radiation_wavelength 0.71073
_diffrn_reflns_av_R_equivalents 0.0833
_diffrn_reflns_av_sigmaI/netI 0.0729
_diffrn_reflns_limit_h_max 18
_diffrn_reflns_limit_h_min -18
_diffrn_reflns_limit_k_max 26
_diffrn_reflns_limit_k_min -25
_diffrn_reflns_limit_l_max 12
_diffrn_reflns_limit_l_min -12
_diffrn_reflns_number 18288
_diffrn_reflns_theta_full 27.50
_diffrn_reflns_theta_max 27.50
_diffrn_reflns_theta_min 2.03
_diffrn_source_current 40
_diffrn_source_power 2.00
_diffrn_source_voltage 50
_exptl_absorpt_coefficient_mu 14.053
_exptl_absorpt_correction_T_max 0.6827
_exptl_absorpt_correction_T_min 0.4512
_exptl_absorpt_correction_type numerical
_exptl_absorpt_process_details
;
  X-Red and X-SHAPE  (Stoe & Cie, 1999),
;
_exptl_crystal_colour colourless
_exptl_crystal_density_diffrn 3.708
_exptl_crystal_density_meas ?
_exptl_crystal_density_method .
_exptl_crystal_description block
_exptl_crystal_F_000 2256
_exptl_crystal_size_max 0.06
_exptl_crystal_size_mid 0.05
_exptl_crystal_size_min 0.05
_refine_diff_density_max 1.265
_refine_diff_density_min -1.128
_refine_diff_density_rms 0.242
_refine_ls_abs_structure_details 'Flack H D (1983), Acta Cryst. A39, 876-881'
_refine_ls_abs_structure_Flack 0.49(3)
_refine_ls_extinction_coef 0.00049(3)
_refine_ls_extinction_expression Fc^*^=kFc[1+0.001xFc^2^\l^3^/sin(2\q)]^-1/4^
_refine_ls_extinction_method SHELXL
_refine_ls_goodness_of_fit_ref 0.900
_refine_ls_matrix_type full
_refine_ls_number_parameters 312
_refine_ls_number_reflns 5079
_refine_ls_number_restraints 114
_refine_ls_restrained_S_all 0.890
_refine_ls_R_factor_all 0.0649
_refine_ls_R_factor_gt 0.0417
_refine_ls_shift/su_max 0.000
_refine_ls_shift/su_mean 0.000
_refine_ls_structure_factor_coef Fsqd
_refine_ls_weighting_details 'calc w=1/[\s^2^(Fo^2^)+(0.0445P)^2^+0.0000P] where P=(Fo^2^+2Fc^2^)/3'
_refine_ls_weighting_scheme calc
_refine_ls_wR_factor_gt 0.0901
_refine_ls_wR_factor_ref 0.0966
_reflns_number_gt 3630
_reflns_number_total 5079
_reflns_threshold_expression >2sigma(I)
_cod_data_source_file ic0616030-file003.cif
_cod_data_source_block lup3o9
_cod_original_cell_volume 2213.5(3)
_cod_database_code 4307096

loop_
_symmetry_equiv_pos_as_xyz
'x, y, z'
'x, -y, z+1/2'
'x+1/2, y+1/2, z'
'x+1/2, -y+1/2, z+1/2'

loop_
_atom_site_label
_atom_site_type_symbol
_atom_site_fract_x
_atom_site_fract_y
_atom_site_fract_z
_atom_site_U_iso_or_equiv
_atom_site_adp_type
_atom_site_occupancy
_atom_site_symmetry_multiplicity
_atom_site_calc_flag
_atom_site_refinement_flags
_atom_site_disorder_assembly
_atom_site_disorder_group
Lu1 Lu 0.18168(14) 0.91176(8) 0.01846(17) 0.0247(3) Uani 1 1 d . . .
Lu2 Lu -0.30137(5) 0.75566(5) 0.05355(6) 0.0224(3) Uani 1 1 d . . .
Lu3 Lu 0.18302(13) 0.57770(7) 0.01561(17) 0.0243(3) Uani 1 1 d . . .
P11 P -0.1667(7) 1.0342(4) -0.1453(10) 0.0297(17) Uani 1 1 d D . .
O111 O -0.2052(15) 0.9995(7) -0.3014(15) 0.031(3) Uani 1 1 d D . .
O112 O -0.2670(12) 1.0614(9) -0.151(2) 0.035(3) Uani 1 1 d D . .
O11 O -0.0603(15) 1.0851(8) -0.081(2) 0.034(6) Uani 1 1 d D . .
P12 P -0.0461(7) 1.1376(5) -0.1906(9) 0.0245(17) Uani 1 1 d D . .
O121 O 0.0475(12) 1.1839(6) -0.0672(16) 0.031(3) Uani 1 1 d D . .
O122 O -0.1588(10) 1.1675(7) -0.3323(15) 0.031(3) Uani 1 1 d D . .
O12 O 0.006(2) 1.0971(7) -0.270(3) 0.038(4) Uani 1 1 d D . .
P13 P 0.0279(7) 1.0309(4) -0.3246(9) 0.0252(16) Uani 1 1 d D . .
O131 O 0.058(2) 0.9791(8) -0.201(2) 0.040(4) Uani 1 1 d D . .
O132 O 0.1139(13) 1.0430(9) -0.360(2) 0.034(4) Uani 1 1 d D . .
O13 O -0.0991(12) 1.0196(9) -0.5012(16) 0.040(4) Uani 1 1 d D . .
P21 P -0.0786(6) 0.5286(3) 0.2430(7) 0.0243(13) Uani 1 1 d D . .
O211 O -0.1848(9) 0.4903(6) 0.1087(14) 0.031(2) Uani 1 1 d D . .
O212 O 0.0389(8) 0.4963(6) 0.3644(13) 0.031(2) Uani 1 1 d D . .
O21 O -0.0593(15) 0.5852(6) 0.1508(18) 0.032(4) Uani 1 1 d D . .
P22 P 0.0425(7) 0.6359(3) 0.1925(9) 0.0224(16) Uani 1 1 d D . .
O221 O 0.0900(13) 0.6688(8) 0.3544(14) 0.031(3) Uani 1 1 d D . .
O222 O 0.1243(12) 0.6020(9) 0.170(2) 0.031(3) Uani 1 1 d D . .
O22 O -0.0320(11) 0.6881(6) 0.0438(15) 0.030(3) Uani 1 1 d D . .
P23 P -0.1604(7) 0.6990(4) -0.1300(9) 0.0245(17) Uani 1 1 d D . .
O231 O -0.2530(12) 0.7129(9) -0.108(2) 0.035(3) Uani 1 1 d D . .
O232 O -0.1870(15) 0.6469(7) -0.2511(19) 0.035(3) Uani 1 1 d D . .
O23 O -0.1378(13) 0.7696(6) -0.1773(19) 0.034(3) Uani 1 1 d D . .
P24 P -0.0721(6) 0.8084(4) -0.2398(8) 0.0263(15) Uani 1 1 d D . .
O241 O 0.0496(9) 0.8293(8) -0.0995(17) 0.041(3) Uani 1 1 d D . .
O242 O -0.1573(12) 0.8593(6) -0.3565(17) 0.041(3) Uani 1 1 d D . .
O24 O -0.0527(14) 0.7554(7) -0.3390(18) 0.030(4) Uani 1 1 d D . .
P25 P 0.0415(7) 0.6976(4) -0.2909(9) 0.0230(17) Uani 1 1 d D . .
O251 O 0.0689(16) 0.6635(8) -0.1401(15) 0.029(3) Uani 1 1 d D . .
O252 O 0.1407(12) 0.7265(9) -0.2858(19) 0.029(3) Uani 1 1 d D . .
O25 O -0.0312(15) 0.6491(7) -0.4480(18) 0.048(3) Uani 1 1 d D . .
P26 P -0.1523(8) 0.6367(4) 0.3730(10) 0.0238(16) Uani 1 1 d D . .
O261 O -0.1703(17) 0.6871(7) 0.254(2) 0.037(4) Uani 1 1 d D . .
O262 O -0.2498(12) 0.6283(8) 0.387(2) 0.035(4) Uani 1 1 d D . .
O26 O -0.1188(18) 0.5657(7) 0.342(2) 0.048(3) Uani 1 1 d D . .

loop_
_atom_site_aniso_label
_atom_site_aniso_U_11
_atom_site_aniso_U_22
_atom_site_aniso_U_33
_atom_site_aniso_U_23
_atom_site_aniso_U_13
_atom_site_aniso_U_12
Lu1 0.0253(5) 0.0246(5) 0.0236(4) 0.0032(5) 0.0145(4) 0.0014(6)
Lu2 0.0223(6) 0.0228(5) 0.0228(5) -0.0028(5) 0.0141(5) -0.0021(6)
Lu3 0.0253(5) 0.0230(5) 0.0240(5) 0.0015(6) 0.0147(4) 0.0012(6)
P11 0.031(4) 0.031(3) 0.028(3) 0.005(3) 0.018(3) 0.005(3)
O111 0.031(8) 0.018(6) 0.029(7) -0.009(5) 0.011(6) -0.009(5)
O112 0.022(7) 0.034(8) 0.048(9) 0.002(7) 0.022(7) 0.008(6)
O11 0.034(11) 0.027(12) 0.027(9) -0.005(7) 0.011(9) -0.003(7)
P12 0.021(3) 0.023(4) 0.029(3) -0.003(3) 0.015(3) -0.001(2)
O121 0.034(6) 0.028(5) 0.034(6) 0.008(4) 0.022(5) 0.012(4)
O122 0.034(6) 0.028(5) 0.034(6) 0.008(4) 0.022(5) 0.012(4)
O12 0.067(13) 0.030(8) 0.040(9) 0.010(7) 0.044(10) -0.002(8)
P13 0.030(4) 0.025(3) 0.020(3) 0.004(2) 0.015(3) 0.005(2)
O131 0.048(10) 0.038(8) 0.029(7) 0.015(6) 0.020(7) 0.017(7)
O132 0.053(10) 0.039(7) 0.033(8) 0.012(6) 0.038(8) 0.003(7)
O13 0.034(9) 0.042(8) 0.027(7) -0.007(6) 0.010(7) 0.012(7)
P21 0.029(3) 0.023(3) 0.020(3) 0.000(2) 0.014(3) 0.000(2)
O211 0.024(4) 0.043(5) 0.032(5) 0.002(4) 0.020(4) -0.004(4)
O212 0.024(4) 0.043(5) 0.032(5) 0.002(4) 0.020(4) -0.004(4)
O21 0.036(8) 0.037(11) 0.024(6) 0.003(6) 0.019(6) -0.003(6)
P22 0.026(4) 0.018(3) 0.024(3) -0.006(2) 0.016(3) -0.010(3)
O221 0.028(5) 0.036(6) 0.035(5) -0.013(4) 0.023(4) 0.002(4)
O222 0.028(5) 0.036(6) 0.035(5) -0.013(4) 0.023(4) 0.002(4)
O22 0.023(6) 0.041(7) 0.028(6) 0.001(5) 0.016(5) -0.006(5)
P23 0.019(3) 0.033(4) 0.023(3) 0.003(3) 0.013(3) 0.006(3)
O231 0.026(5) 0.038(6) 0.032(5) -0.019(4) 0.014(4) -0.013(4)
O232 0.026(5) 0.038(6) 0.032(5) -0.019(4) 0.014(4) -0.013(4)
O23 0.026(7) 0.034(7) 0.036(7) 0.021(6) 0.016(6) -0.003(6)
P24 0.033(3) 0.022(3) 0.025(3) 0.002(2) 0.018(3) 0.003(2)
O241 0.031(6) 0.041(5) 0.043(6) 0.006(5) 0.018(5) 0.012(5)
O242 0.031(6) 0.041(5) 0.043(6) 0.006(5) 0.018(5) 0.012(5)
O24 0.026(7) 0.048(9) 0.017(6) 0.001(6) 0.014(6) 0.009(6)
P25 0.019(3) 0.028(4) 0.022(3) 0.002(3) 0.013(3) 0.002(3)
O251 0.034(6) 0.044(7) 0.027(5) 0.009(4) 0.028(5) 0.002(5)
O252 0.034(6) 0.044(7) 0.027(5) 0.009(4) 0.028(5) 0.002(5)
O25 0.052(8) 0.038(6) 0.036(6) -0.012(5) 0.016(6) 0.009(6)
P26 0.027(4) 0.023(3) 0.021(3) 0.005(3) 0.014(3) 0.004(3)
O261 0.035(8) 0.039(8) 0.049(9) 0.027(7) 0.032(8) 0.023(7)
O262 0.045(8) 0.036(8) 0.042(8) 0.006(6) 0.036(7) 0.011(6)
O26 0.052(8) 0.038(6) 0.036(6) -0.012(5) 0.016(6) 0.009(6)

loop_
_atom_type_symbol
_atom_type_description
_atom_type_scat_dispersion_real
_atom_type_scat_dispersion_imag
_atom_type_scat_source
O O 0.0106 0.0060 'International Tables Vol C Tables 4.2.6.8 and 6.1.1.4'
P P 0.1023 0.0942 'International Tables Vol C Tables 4.2.6.8 and 6.1.1.4'
Lu Lu -0.4720 5.8584 'International Tables Vol C Tables 4.2.6.8 and 6.1.1.4'

loop_
_geom_angle_atom_site_label_1
_geom_angle_atom_site_label_2
_geom_angle_atom_site_label_3
_geom_angle
_geom_angle_site_symmetry_1
_geom_angle_site_symmetry_3
_geom_angle_publ_flag
O132 Lu1 O211 91.4(6) 2_575 3 ?
O132 Lu1 O262 176.4(8) 2_575 4_564 ?
O211 Lu1 O262 86.3(5) 3 4_564 ?
O132 Lu1 O241 95.9(6) 2_575 . ?
O211 Lu1 O241 172.2(6) 3 . ?
O262 Lu1 O241 86.3(6) 4_564 . ?
O132 Lu1 O232 90.6(7) 2_575 4_565 ?
O211 Lu1 O232 89.5(5) 3 4_565 ?
O262 Lu1 O232 92.1(7) 4_564 4_565 ?
O241 Lu1 O232 93.1(6) . 4_565 ?
O132 Lu1 O131 87.4(7) 2_575 . ?
O211 Lu1 O131 85.9(6) 3 . ?
O262 Lu1 O131 89.7(7) 4_564 . ?
O241 Lu1 O131 91.7(7) . . ?
O232 Lu1 O131 175.0(9) 4_565 . ?
O261 Lu2 O221 171.2(6) . 4_464 ?
O261 Lu2 O122 88.4(6) . 2_575 ?
O221 Lu2 O122 84.2(5) 4_464 2_575 ?
O261 Lu2 O121 94.8(6) . 3_445 ?
O221 Lu2 O121 92.7(5) 4_464 3_445 ?
O122 Lu2 O121 176.4(5) 2_575 3_445 ?
O261 Lu2 O252 85.1(5) . 4_465 ?
O221 Lu2 O252 100.7(6) 4_464 4_465 ?
O122 Lu2 O252 97.3(6) 2_575 4_465 ?
O121 Lu2 O252 81.4(7) 3_445 4_465 ?
O261 Lu2 O231 88.0(7) . . ?
O221 Lu2 O231 87.6(7) 4_464 . ?
O122 Lu2 O231 93.7(6) 2_575 . ?
O121 Lu2 O231 88.1(6) 3_445 . ?
O252 Lu2 O231 166.9(6) 4_465 . ?
O111 Lu3 O112 97.6(6) 4_565 3_545 ?
O111 Lu3 O242 87.8(6) 4_565 4_565 ?
O112 Lu3 O242 81.0(7) 3_545 4_565 ?
O111 Lu3 O222 87.4(6) 4_565 . ?
O112 Lu3 O222 174.9(8) 3_545 . ?
O242 Lu3 O222 98.5(6) 4_565 . ?
O111 Lu3 O212 89.3(5) 4_565 2_564 ?
O112 Lu3 O212 87.8(6) 3_545 2_564 ?
O242 Lu3 O212 168.0(6) 4_565 2_564 ?
O222 Lu3 O212 93.0(5) . 2_564 ?
O111 Lu3 O251 171.2(6) 4_565 . ?
O112 Lu3 O251 90.7(6) 3_545 . ?
O242 Lu3 O251 90.4(6) 4_565 . ?
O222 Lu3 O251 84.3(6) . . ?
O212 Lu3 O251 94.1(6) 2_564 . ?
O111 P11 O112 113.9(11) . . ?
O111 P11 O13 105.8(11) . 2_575 ?
O112 P11 O13 108.5(12) . 2_575 ?
O111 P11 O11 112.4(12) . . ?
O112 P11 O11 114.6(12) . . ?
O13 P11 O11 100.1(9) 2_575 . ?
P11 O111 Lu3 147.0(11) . 4_464 ?
P11 O112 Lu3 139.9(11) . 3_455 ?
P11 O11 P12 128.2(13) . . ?
O121 P12 O122 116.3(11) . . ?
O121 P12 O12 107.3(11) . . ?
O122 P12 O12 106.3(11) . . ?
O121 P12 O11 105.1(9) . . ?
O122 P12 O11 114.7(10) . . ?
O12 P12 O11 106.4(11) . . ?
P12 O121 Lu2 160.6(12) . 3 ?
P12 O122 Lu2 152.9(11) . 2_574 ?
P13 O12 P12 150.8(12) . . ?
O132 P13 O131 117.5(12) . . ?
O132 P13 O12 108.2(10) . . ?
O131 P13 O12 109.3(11) . . ?
O132 P13 O13 106.8(11) . . ?
O131 P13 O13 112.9(13) . . ?
O12 P13 O13 100.8(11) . . ?
P13 O131 Lu1 155.1(14) . . ?
P13 O132 Lu1 156.5(11) . 2_574 ?
P11 O13 P13 139.5(12) 2_574 . ?
O212 P21 O211 121.6(9) . . ?
O212 P21 O21 107.0(9) . . ?
O211 P21 O21 106.1(9) . . ?
O212 P21 O26 109.5(9) . . ?
O211 P21 O26 105.5(10) . . ?
O21 P21 O26 106.0(10) . . ?
P21 O211 Lu1 152.9(9) . 3_445 ?
P21 O212 Lu3 163.7(9) . 2_565 ?
P21 O21 P22 138.5(11) . . ?
O222 P22 O221 120.2(9) . . ?
O222 P22 O22 107.1(10) . . ?
O221 P22 O22 109.4(9) . . ?
O222 P22 O21 109.0(10) . . ?
O221 P22 O21 108.0(10) . . ?
O22 P22 O21 101.6(8) . . ?
P22 O221 Lu2 153.7(11) . 4_565 ?
P22 O222 Lu3 150.9(12) . . ?
P23 O22 P22 141.5(10) . . ?
O231 P23 O232 117.0(10) . . ?
O231 P23 O22 112.6(10) . . ?
O232 P23 O22 110.9(9) . . ?
O231 P23 O23 103.1(10) . . ?
O232 P23 O23 112.9(11) . . ?
O22 P23 O23 98.6(8) . . ?
P23 O231 Lu2 148.4(10) . . ?
P23 O232 Lu1 150.4(11) . 4_464 ?
P23 O23 P24 145.1(12) . . ?
O242 P24 O241 118.5(10) . . ?
O242 P24 O24 109.7(9) . . ?
O241 P24 O24 104.3(10) . . ?
O242 P24 O23 105.5(9) . . ?
O241 P24 O23 112.3(10) . . ?
O24 P24 O23 106.0(10) . . ?
P24 O241 Lu1 146.5(11) . . ?
P24 O242 Lu3 157.2(11) . 4_464 ?
P24 O24 P25 136.3(11) . . ?
O251 P25 O252 119.3(11) . . ?
O251 P25 O25 109.7(11) . . ?
O252 P25 O25 107.6(11) . . ?
O251 P25 O24 107.4(10) . . ?
O252 P25 O24 108.3(11) . . ?
O25 P25 O24 103.4(8) . . ?
P25 O251 Lu3 134.8(10) . . ?
P25 O252 Lu2 141.8(9) . 4_564 ?
P26 O25 P25 145.9(11) 1_554 . ?
O262 P26 O261 116.5(10) . . ?
O262 P26 O25 109.7(11) . 1_556 ?
O261 P26 O25 110.6(12) . 1_556 ?
O262 P26 O26 108.5(11) . . ?
O261 P26 O26 112.9(11) . . ?
O25 P26 O26 96.9(10) 1_556 . ?
P26 O261 Lu2 144.2(11) . . ?
P26 O262 Lu1 150.4(10) . 4_465 ?
P26 O26 P21 142.9(15) . . ?

loop_
_geom_bond_atom_site_label_1
_geom_bond_atom_site_label_2
_geom_bond_distance
_geom_bond_site_symmetry_2
_geom_bond_publ_flag
Lu1 O132 2.141(10) 2_575 ?
Lu1 O211 2.174(10) 3 ?
Lu1 O262 2.191(11) 4_564 ?
Lu1 O241 2.209(12) . ?
Lu1 O232 2.214(11) 4_565 ?
Lu1 O131 2.236(12) . ?
Lu2 O261 2.186(12) . ?
Lu2 O221 2.207(11) 4_464 ?
Lu2 O122 2.208(11) 2_575 ?
Lu2 O121 2.211(11) 3_445 ?
Lu2 O252 2.216(11) 4_465 ?
Lu2 O231 2.261(11) . ?
Lu3 O111 2.166(11) 4_565 ?
Lu3 O112 2.176(14) 3_545 ?
Lu3 O242 2.177(10) 4_565 ?
Lu3 O222 2.187(11) . ?
Lu3 O212 2.199(9) 2_564 ?
Lu3 O251 2.214(14) . ?
O111 Lu3 2.166(11) 4_464 ?
O112 Lu3 2.176(14) 3_455 ?
O11 P12 1.610(17) . ?
O121 Lu2 2.211(11) 3 ?
O122 Lu2 2.208(10) 2_574 ?
O12 P13 1.534(13) . ?
P13 O132 1.46(2) . ?
P13 O131 1.462(19) . ?
P13 O13 1.583(8) . ?
O132 Lu1 2.141(10) 2_574 ?
O13 P11 1.570(15) 2_574 ?
O211 Lu1 2.174(10) 3_445 ?
O212 Lu3 2.199(9) 2_565 ?
O21 P22 1.584(13) . ?
O221 Lu2 2.207(11) 4_565 ?
O22 P23 1.579(12) . ?
O232 Lu1 2.214(11) 4_464 ?
O23 P24 1.589(12) . ?
O242 Lu3 2.177(10) 4_464 ?
O24 P25 1.592(13) . ?
O252 Lu2 2.216(11) 4_564 ?
O25 P26 1.562(13) 1_554 ?
O262 Lu1 2.191(11) 4_465 ?
